data_7007748
loop_
_publ_author_name
'Koshevoy, Igor O.'
'Lahuerta, Pascual'
'Sana\'u, Mercedes'
'Ubeda, M. Angeles'
'Dom\'enech, Antonio'

_publ_section_title
;
 Dinuclear palladium(II) compounds with bridging cyclometalated
 phosphines. Synthesis, crystal structure and electrochemical study.
;
_journal_issue 46
_journal_name_full 'Dalton transactions (Cambridge, England : 2003)'
_journal_page_first 5536
_journal_page_last 5541
_journal_paper_doi 10.1039/b609829k
_journal_year 2006
_chemical_formula_sum 'C40 H20 F14 O4 P2 Pd2'
_chemical_formula_weight 1105.34
_chemical_name_systematic
;
?
;
_space_group_IT_number 60
_symmetry_cell_setting orthorhombic
_symmetry_space_group_name_Hall '-P 2n 2ab'
_symmetry_space_group_name_H-M 'P b c n'
_atom_sites_solution_hydrogens geom
_atom_sites_solution_primary direct
_atom_sites_solution_secondary difmap
_audit_creation_method SHELXL-97
_cell_angle_alpha 90.00
_cell_angle_beta 90.00
_cell_angle_gamma 90.00
_cell_formula_units_Z 4
_cell_length_a 18.5977(17)
_cell_length_b 10.4861(10)
_cell_length_c 19.4574(17)
_cell_measurement_reflns_used 5786
_cell_measurement_temperature 296(2)
_cell_measurement_theta_max 28.94
_cell_measurement_theta_min 2.23
_cell_volume 3794.5(6)
_computing_cell_refinement 'Bruker SMART'
_computing_data_collection 'Bruker SMART'
_computing_data_reduction 'Bruker SAINT'
_computing_molecular_graphics 'Bruker SHELXTL'
_computing_publication_material 'Bruker SHELXTL'
_computing_structure_refinement 'SHELXL-97 (Sheldrick, 1997)'
_computing_structure_solution 'SHELXS-97 (Sheldrick, 1990)'
_diffrn_ambient_temperature 296(2)
_diffrn_measured_fraction_theta_full 0.949
_diffrn_measured_fraction_theta_max 0.949
_diffrn_measurement_device_type 'CCD area detector'
_diffrn_measurement_method 'phi and omega scans'
_diffrn_radiation_monochromator graphite
_diffrn_radiation_source 'fine-focus sealed tube'
_diffrn_radiation_type MoK\a
_diffrn_radiation_wavelength 0.71073
_diffrn_reflns_av_R_equivalents 0.0757
_diffrn_reflns_av_sigmaI/netI 0.0357
_diffrn_reflns_limit_h_max 25
_diffrn_reflns_limit_h_min -25
_diffrn_reflns_limit_k_max 14
_diffrn_reflns_limit_k_min -14
_diffrn_reflns_limit_l_max 25
_diffrn_reflns_limit_l_min -26
_diffrn_reflns_number 32885
_diffrn_reflns_theta_full 29.22
_diffrn_reflns_theta_max 29.22
_diffrn_reflns_theta_min 2.09
_exptl_absorpt_coefficient_mu 1.145
_exptl_absorpt_correction_type none
_exptl_crystal_colour orange
_exptl_crystal_density_diffrn 1.935
_exptl_crystal_density_method 'not measured'
_exptl_crystal_description prism
_exptl_crystal_F_000 2160
_exptl_crystal_size_max 0.40
_exptl_crystal_size_mid 0.30
_exptl_crystal_size_min 0.30
_refine_diff_density_max 0.832
_refine_diff_density_min -0.673
_refine_diff_density_rms 0.105
_refine_ls_extinction_method none
_refine_ls_goodness_of_fit_ref 1.293
_refine_ls_hydrogen_treatment constr
_refine_ls_matrix_type full
_refine_ls_number_parameters 280
_refine_ls_number_reflns 4890
_refine_ls_number_restraints 0
_refine_ls_restrained_S_all 1.293
_refine_ls_R_factor_all 0.0689
_refine_ls_R_factor_gt 0.0612
_refine_ls_shift/su_max 0.002
_refine_ls_shift/su_mean 0.000
_refine_ls_structure_factor_coef Fsqd
_refine_ls_weighting_details 'calc w=1/[\s^2^(Fo^2^)+(0.0114P)^2^+15.2883P] where P=(Fo^2^+2Fc^2^)/3'
_refine_ls_weighting_scheme calc
_refine_ls_wR_factor_gt 0.1073
_refine_ls_wR_factor_ref 0.1097
_reflns_number_gt 4562
_reflns_number_total 4890
_reflns_threshold_expression >2sigma(I)
_cod_data_source_file b609829k.txt
_cod_data_source_block Compound8
_cod_depositor_comments
;
The following automatic conversions were performed:

'_symmetry_cell_setting' tag value 'orthorombic' was replaced with
'orthorhombic' value.

Automatic conversion script
Id: cif_fix_values 1646 2011-03-28 12:23:43Z adriana 
;
_cod_original_sg_symbol_H-M Pbcn
_cod_database_code 7007748

loop_
_symmetry_equiv_pos_as_xyz
'x, y, z'
'-x+1/2, -y+1/2, z+1/2'
'-x, y, -z+1/2'
'x+1/2, -y+1/2, -z'
'-x, -y, -z'
'x-1/2, y-1/2, -z-1/2'
'x, -y, z-1/2'
'-x-1/2, y-1/2, z'

loop_
_atom_site_label
_atom_site_type_symbol
_atom_site_fract_x
_atom_site_fract_y
_atom_site_fract_z
_atom_site_U_iso_or_equiv
_atom_site_adp_type
_atom_site_occupancy
_atom_site_symmetry_multiplicity
_atom_site_calc_flag
_atom_site_refinement_flags
_atom_site_disorder_assembly
_atom_site_disorder_group
Pd1 Pd 1.041755(17) 0.08456(3) 0.193075(15) 0.02112(9) Uani 1 1 d . . .
P1 P 0.97152(6) 0.23336(11) 0.14627(5) 0.0230(2) Uani 1 1 d . . .
O1 O 0.97647(18) -0.0703(3) 0.16191(17) 0.0317(7) Uani 1 1 d . . .
C1 C 0.9227(3) -0.1015(4) 0.1967(2) 0.0294(9) Uani 1 1 d . . .
F1 F 0.9021(2) -0.2560(4) 0.1097(2) 0.0812(14) Uani 1 1 d . . .
O2 O 1.10227(17) -0.0553(3) 0.24929(16) 0.0303(7) Uani 1 1 d . . .
F2 F 0.81348(19) -0.2091(4) 0.1746(2) 0.0764(13) Uani 1 1 d . . .
C2 C 0.8821(3) -0.2190(5) 0.1700(3) 0.0458(14) Uani 1 1 d . . .
F3 F 0.8996(3) -0.3195(3) 0.2119(3) 0.0813(13) Uani 1 1 d . . .
C11 C 0.9072(2) 0.2912(4) 0.2102(2) 0.0219(8) Uani 1 1 d . . .
C12 C 1.1026(2) 0.2272(4) 0.2268(2) 0.0207(8) Uani 1 1 d . . .
C13 C 1.1602(2) 0.2647(4) 0.1863(2) 0.0256(9) Uani 1 1 d . . .
F13 F 1.25845(16) 0.3988(3) 0.16152(15) 0.0446(7) Uani 1 1 d . . .
F14 F 1.17381(16) 0.2033(3) 0.12664(13) 0.0402(7) Uani 1 1 d . . .
C14 C 1.2044(2) 0.3648(5) 0.2030(2) 0.0300(9) Uani 1 1 d . . .
C15 C 0.8064(2) 0.4286(4) 0.2359(3) 0.0330(10) Uani 1 1 d . . .
F15 F 0.76261(16) 0.5251(3) 0.21861(18) 0.0495(8) Uani 1 1 d . . .
F16 F 0.86427(16) 0.4468(3) 0.13091(16) 0.0460(8) Uani 1 1 d . . .
C16 C 0.8599(2) 0.3891(4) 0.1929(2) 0.0294(9) Uani 1 1 d . . .
C21 C 0.9135(2) 0.1640(4) 0.0807(2) 0.0276(9) Uani 1 1 d . . .
C22 C 0.8442(4) 0.1354(11) 0.0956(3) 0.109(4) Uani 1 1 d . . .
H22 H 0.8255 0.1579 0.1382 0.131 Uiso 1 1 calc R . .
C23 C 0.8008(4) 0.0733(13) 0.0484(4) 0.136(6) Uani 1 1 d . . .
H23 H 0.7536 0.0535 0.0604 0.164 Uiso 1 1 calc R . .
C24 C 0.8254(3) 0.0406(6) -0.0147(3) 0.0520(15) Uani 1 1 d . . .
H24 H 0.7958 -0.0005 -0.0462 0.062 Uiso 1 1 calc R . .
C25 C 0.8927(4) 0.0688(7) -0.0302(3) 0.0624(19) Uani 1 1 d . . .
H25 H 0.9105 0.0488 -0.0735 0.075 Uiso 1 1 calc R . .
C26 C 0.9376(3) 0.1282(7) 0.0178(3) 0.0604(19) Uani 1 1 d . . .
H26 H 0.9854 0.1435 0.0063 0.073 Uiso 1 1 calc R . .
C31 C 1.0188(2) 0.3707(5) 0.1108(2) 0.0293(10) Uani 1 1 d . . .
C32 C 1.0596(4) 0.3567(7) 0.0519(3) 0.0553(17) Uani 1 1 d . . .
H32 H 1.0585 0.2799 0.0279 0.066 Uiso 1 1 calc R . .
C33 C 1.1022(4) 0.4559(7) 0.0280(3) 0.064(2) Uani 1 1 d . . .
H33 H 1.1280 0.4462 -0.0126 0.077 Uiso 1 1 calc R . .
C34 C 1.1062(3) 0.5663(6) 0.0632(3) 0.0516(16) Uani 1 1 d . . .
H34 H 1.1357 0.6318 0.0476 0.062 Uiso 1 1 calc R . .
C35 C 1.0666(3) 0.5822(5) 0.1225(4) 0.0547(16) Uani 1 1 d . . .
H35 H 1.0692 0.6585 0.1467 0.066 Uiso 1 1 calc R . .
C36 C 1.0229(3) 0.4837(5) 0.1461(3) 0.0403(12) Uani 1 1 d . . .
H36 H 0.9962 0.4946 0.1861 0.048 Uiso 1 1 calc R . .

loop_
_atom_site_aniso_label
_atom_site_aniso_U_11
_atom_site_aniso_U_22
_atom_site_aniso_U_33
_atom_site_aniso_U_23
_atom_site_aniso_U_13
_atom_site_aniso_U_12
Pd1 0.02606(16) 0.02100(15) 0.01630(14) -0.00117(12) 0.00516(12) -0.00215(13)
P1 0.0257(5) 0.0265(5) 0.0168(5) 0.0035(4) 0.0001(4) -0.0040(4)
O1 0.0338(17) 0.0267(16) 0.0347(17) -0.0073(14) 0.0110(14) -0.0068(13)
C1 0.033(2) 0.019(2) 0.035(2) -0.0034(18) 0.006(2) -0.0031(17)
F1 0.090(3) 0.082(3) 0.072(3) -0.051(2) 0.035(2) -0.043(2)
O2 0.0333(17) 0.0253(15) 0.0325(16) 0.0028(13) 0.0098(14) 0.0040(13)
F2 0.0372(19) 0.063(2) 0.129(4) -0.051(3) 0.010(2) -0.0131(17)
C2 0.044(3) 0.033(3) 0.060(3) -0.018(2) 0.020(3) -0.015(2)
F3 0.096(3) 0.0323(18) 0.116(4) 0.000(2) -0.001(3) -0.013(2)
C11 0.023(2) 0.0242(19) 0.0187(18) 0.0014(15) -0.0025(15) -0.0003(16)
C12 0.0229(19) 0.0200(19) 0.0193(18) 0.0032(15) 0.0006(15) 0.0001(15)
C13 0.029(2) 0.030(2) 0.0175(18) 0.0016(17) 0.0016(16) -0.0005(17)
F13 0.0324(15) 0.057(2) 0.0443(16) 0.0058(15) 0.0066(13) -0.0153(14)
F14 0.0424(16) 0.0558(19) 0.0225(13) -0.0071(13) 0.0110(12) -0.0135(14)
C14 0.023(2) 0.036(2) 0.031(2) 0.0079(19) 0.0003(18) -0.0050(18)
C15 0.020(2) 0.030(2) 0.049(3) 0.007(2) -0.0041(19) 0.0034(18)
F15 0.0311(16) 0.0404(17) 0.077(2) 0.0224(17) 0.0013(15) 0.0115(13)
F16 0.0331(15) 0.0552(19) 0.0498(18) 0.0341(15) 0.0029(13) 0.0057(14)
C16 0.026(2) 0.028(2) 0.034(2) 0.0124(19) -0.0046(19) -0.0028(17)
C21 0.032(2) 0.032(2) 0.0190(19) 0.0041(17) -0.0028(17) -0.0055(18)
C22 0.056(4) 0.228(11) 0.044(4) -0.067(6) 0.018(3) -0.073(6)
C23 0.051(4) 0.278(15) 0.080(6) -0.107(8) 0.018(4) -0.066(7)
C24 0.050(3) 0.071(4) 0.034(3) -0.015(3) -0.013(3) -0.002(3)
C25 0.071(4) 0.079(5) 0.036(3) -0.033(3) 0.017(3) -0.024(4)
C26 0.047(3) 0.082(5) 0.052(4) -0.041(3) 0.022(3) -0.026(3)
C31 0.029(2) 0.035(2) 0.024(2) 0.0114(18) -0.0044(18) -0.0052(19)
C32 0.074(4) 0.069(4) 0.022(2) 0.000(3) 0.008(3) -0.039(4)
C33 0.076(5) 0.085(5) 0.032(3) 0.014(3) 0.009(3) -0.043(4)
C34 0.039(3) 0.056(4) 0.060(4) 0.033(3) -0.006(3) -0.016(3)
C35 0.046(3) 0.026(2) 0.092(5) 0.009(3) 0.006(3) -0.006(2)
C36 0.034(3) 0.030(2) 0.057(3) 0.007(2) 0.011(2) 0.002(2)

loop_
_atom_type_symbol
_atom_type_description
_atom_type_scat_dispersion_real
_atom_type_scat_dispersion_imag
_atom_type_scat_source
C C 0.0033 0.0016 'International Tables Vol C Tables 4.2.6.8 and 6.1.1.4'
H H 0.0000 0.0000 'International Tables Vol C Tables 4.2.6.8 and 6.1.1.4'
O O 0.0106 0.0060 'International Tables Vol C Tables 4.2.6.8 and 6.1.1.4'
F F 0.0171 0.0103 'International Tables Vol C Tables 4.2.6.8 and 6.1.1.4'
P P 0.1023 0.0942 'International Tables Vol C Tables 4.2.6.8 and 6.1.1.4'
Pd Pd -0.9988 1.0072 'International Tables Vol C Tables 4.2.6.8 and 6.1.1.4'

loop_
_geom_angle_atom_site_label_1
_geom_angle_atom_site_label_2
_geom_angle_atom_site_label_3
_geom_angle
_geom_angle_site_symmetry_1
_geom_angle_site_symmetry_3
_geom_angle_publ_flag
C12 Pd1 O1 177.33(14) . . ?
C12 Pd1 O2 92.71(14) . . ?
O1 Pd1 O2 85.56(13) . . ?
C12 Pd1 P1 86.67(12) . . ?
O1 Pd1 P1 94.80(10) . . ?
O2 Pd1 P1 173.15(9) . . ?
C12 Pd1 Pd1 93.22(11) . 3_755 ?
O1 Pd1 Pd1 84.56(8) . 3_755 ?
O2 Pd1 Pd1 83.33(8) . 3_755 ?
P1 Pd1 Pd1 89.89(3) . 3_755 ?
C21 P1 C31 109.6(2) . . ?
C21 P1 C11 102.8(2) . . ?
C31 P1 C11 108.1(2) . . ?
C21 P1 Pd1 110.71(15) . . ?
C31 P1 Pd1 115.14(15) . . ?
C11 P1 Pd1 109.70(13) . . ?
C1 O1 Pd1 120.3(3) . . ?
O2 C1 O1 130.7(4) 3_755 . ?
O2 C1 C2 114.5(4) 3_755 . ?
O1 C1 C2 114.8(4) . . ?
C1 O2 Pd1 120.0(3) 3_755 . ?
F2 C2 F1 112.0(6) . . ?
F2 C2 F3 104.8(5) . . ?
F1 C2 F3 104.0(5) . . ?
F2 C2 C1 113.5(4) . . ?
F1 C2 C1 114.1(4) . . ?
F3 C2 C1 107.4(5) . . ?
C16 C11 C12 118.7(4) . 3_755 ?
C16 C11 P1 119.5(3) . . ?
C12 C11 P1 121.2(3) 3_755 . ?
C13 C12 C11 117.3(4) . 3_755 ?
C13 C12 Pd1 117.7(3) . . ?
C11 C12 Pd1 124.9(3) 3_755 . ?
F14 C13 C14 117.1(4) . . ?
F14 C13 C12 119.9(4) . . ?
C14 C13 C12 123.0(4) . . ?
F13 C14 C13 120.7(4) . . ?
F13 C14 C15 120.1(4) . 3_755 ?
C13 C14 C15 119.2(4) . 3_755 ?
F15 C15 C16 121.2(4) . . ?
F15 C15 C14 119.6(4) . 3_755 ?
C16 C15 C14 119.2(4) . 3_755 ?
F16 C16 C15 117.0(4) . . ?
F16 C16 C11 120.5(4) . . ?
C15 C16 C11 122.4(4) . . ?
C22 C21 C26 116.5(5) . . ?
C22 C21 P1 120.1(4) . . ?
C26 C21 P1 123.2(4) . . ?
C21 C22 C23 121.1(6) . . ?
C24 C23 C22 121.5(7) . . ?
C25 C24 C23 118.1(6) . . ?
C24 C25 C26 120.8(5) . . ?
C21 C26 C25 121.9(5) . . ?
C36 C31 C32 118.5(5) . . ?
C36 C31 P1 121.3(4) . . ?
C32 C31 P1 119.6(4) . . ?
C31 C32 C33 120.7(6) . . ?
C34 C33 C32 120.4(6) . . ?
C33 C34 C35 120.0(5) . . ?
C34 C35 C36 119.9(6) . . ?
C31 C36 C35 120.5(5) . . ?

loop_
_geom_bond_atom_site_label_1
_geom_bond_atom_site_label_2
_geom_bond_distance
_geom_bond_site_symmetry_2
_geom_bond_publ_flag
Pd1 C12 1.987(4) . ?
Pd1 O1 2.116(3) . ?
Pd1 O2 2.148(3) . ?
Pd1 P1 2.2294(11) . ?
Pd1 Pd1 2.7054(6) 3_755 ?
P1 C21 1.822(4) . ?
P1 C31 1.823(5) . ?
P1 C11 1.829(4) . ?
O1 C1 1.252(5) . ?
C1 O2 1.246(5) 3_755 ?
C1 C2 1.536(6) . ?
F1 C2 1.291(6) . ?
O2 C1 1.246(5) 3_755 ?
F2 C2 1.284(6) . ?
C2 F3 1.371(7) . ?
C11 C16 1.393(6) . ?
C11 C12 1.408(5) 3_755 ?
C12 C13 1.388(6) . ?
C12 C11 1.408(5) 3_755 ?
C13 F14 1.351(5) . ?
C13 C14 1.373(6) . ?
F13 C14 1.337(5) . ?
C14 C15 1.378(7) 3_755 ?
C15 F15 1.341(5) . ?
C15 C16 1.365(7) . ?
C15 C14 1.378(7) 3_755 ?
F16 C16 1.353(5) . ?
C21 C22 1.355(8) . ?
C21 C26 1.356(7) . ?
C22 C23 1.386(9) . ?
C23 C24 1.354(9) . ?
C24 C25 1.321(9) . ?
C25 C26 1.399(8) . ?
C31 C36 1.371(7) . ?
C31 C32 1.384(7) . ?
C32 C33 1.387(8) . ?
C33 C34 1.348(9) . ?
C34 C35 1.377(9) . ?
C35 C36 1.393(7) . ?

loop_
_geom_torsion_atom_site_label_1
_geom_torsion_atom_site_label_2
_geom_torsion_atom_site_label_3
_geom_torsion_atom_site_label_4
_geom_torsion
_geom_torsion_site_symmetry_1
_geom_torsion_site_symmetry_2
_geom_torsion_site_symmetry_3
_geom_torsion_site_symmetry_4
_geom_torsion_publ_flag
C12 Pd1 P1 C21 162.27(19) . . . . ?
O1 Pd1 P1 C21 -19.97(18) . . . . ?
O2 Pd1 P1 C21 -112.8(8) . . . . ?
Pd1 Pd1 P1 C21 -104.51(16) 3_755 . . . ?
C12 Pd1 P1 C31 37.2(2) . . . . ?
O1 Pd1 P1 C31 -145.00(19) . . . . ?
O2 Pd1 P1 C31 122.2(8) . . . . ?
Pd1 Pd1 P1 C31 130.46(17) 3_755 . . . ?
C12 Pd1 P1 C11 -84.94(18) . . . . ?
O1 Pd1 P1 C11 92.83(17) . . . . ?
O2 Pd1 P1 C11 0.0(8) . . . . ?
Pd1 Pd1 P1 C11 8.29(15) 3_755 . . . ?
C12 Pd1 O1 C1 40(3) . . . . ?
O2 Pd1 O1 C1 90.2(4) . . . . ?
P1 Pd1 O1 C1 -82.9(4) . . . . ?
Pd1 Pd1 O1 C1 6.5(3) 3_755 . . . ?
Pd1 O1 C1 O2 0.1(7) . . . 3_755 ?
Pd1 O1 C1 C2 -177.4(3) . . . . ?
C12 Pd1 O2 C1 103.5(3) . . . 3_755 ?
O1 Pd1 O2 C1 -74.5(3) . . . 3_755 ?
P1 Pd1 O2 C1 18.9(10) . . . 3_755 ?
Pd1 Pd1 O2 C1 10.6(3) 3_755 . . 3_755 ?
O2 C1 C2 F2 41.4(7) 3_755 . . . ?
O1 C1 C2 F2 -140.7(5) . . . . ?
O2 C1 C2 F1 171.2(5) 3_755 . . . ?
O1 C1 C2 F1 -10.8(7) . . . . ?
O2 C1 C2 F3 -74.0(6) 3_755 . . . ?
O1 C1 C2 F3 103.9(5) . . . . ?
C21 P1 C11 C16 -65.0(4) . . . . ?
C31 P1 C11 C16 50.9(4) . . . . ?
Pd1 P1 C11 C16 177.2(3) . . . . ?
C21 P1 C11 C12 105.8(4) . . . 3_755 ?
C31 P1 C11 C12 -138.3(3) . . . 3_755 ?
Pd1 P1 C11 C12 -12.0(4) . . . 3_755 ?
O1 Pd1 C12 C13 143(3) . . . . ?
O2 Pd1 C12 C13 93.6(3) . . . . ?
P1 Pd1 C12 C13 -93.2(3) . . . . ?
Pd1 Pd1 C12 C13 177.1(3) 3_755 . . . ?
O1 Pd1 C12 C11 -35(3) . . . 3_755 ?
O2 Pd1 C12 C11 -84.7(3) . . . 3_755 ?
P1 Pd1 C12 C11 88.5(3) . . . 3_755 ?
Pd1 Pd1 C12 C11 -1.2(3) 3_755 . . 3_755 ?
C11 C12 C13 F14 177.5(4) 3_755 . . . ?
Pd1 C12 C13 F14 -0.9(5) . . . . ?
C11 C12 C13 C14 -4.0(6) 3_755 . . . ?
Pd1 C12 C13 C14 177.6(3) . . . . ?
F14 C13 C14 F13 -0.1(6) . . . . ?
C12 C13 C14 F13 -178.7(4) . . . . ?
F14 C13 C14 C15 -178.6(4) . . . 3_755 ?
C12 C13 C14 C15 2.9(7) . . . 3_755 ?
F15 C15 C16 F16 -3.5(7) . . . . ?
C14 C15 C16 F16 174.1(4) 3_755 . . . ?
F15 C15 C16 C11 178.4(4) . . . . ?
C14 C15 C16 C11 -3.9(7) 3_755 . . . ?
C12 C11 C16 F16 -175.2(4) 3_755 . . . ?
P1 C11 C16 F16 -4.2(6) . . . . ?
C12 C11 C16 C15 2.7(7) 3_755 . . . ?
P1 C11 C16 C15 173.8(4) . . . . ?
C31 P1 C21 C22 -132.1(7) . . . . ?
C11 P1 C21 C22 -17.3(7) . . . . ?
Pd1 P1 C21 C22 99.8(7) . . . . ?
C31 P1 C21 C26 53.8(6) . . . . ?
C11 P1 C21 C26 168.6(5) . . . . ?
Pd1 P1 C21 C26 -74.2(5) . . . . ?
C26 C21 C22 C23 -0.3(15) . . . . ?
P1 C21 C22 C23 -174.7(9) . . . . ?
C21 C22 C23 C24 -1(2) . . . . ?
C22 C23 C24 C25 0.5(17) . . . . ?
C23 C24 C25 C26 1.4(13) . . . . ?
C22 C21 C26 C25 2.2(11) . . . . ?
P1 C21 C26 C25 176.4(6) . . . . ?
C24 C25 C26 C21 -2.8(12) . . . . ?
C21 P1 C31 C36 133.4(4) . . . . ?
C11 P1 C31 C36 22.1(5) . . . . ?
Pd1 P1 C31 C36 -101.0(4) . . . . ?
C21 P1 C31 C32 -55.4(5) . . . . ?
C11 P1 C31 C32 -166.8(4) . . . . ?
Pd1 P1 C31 C32 70.2(5) . . . . ?
C36 C31 C32 C33 -1.7(9) . . . . ?
P1 C31 C32 C33 -173.1(5) . . . . ?
C31 C32 C33 C34 2.2(11) . . . . ?
C32 C33 C34 C35 -1.5(10) . . . . ?
C33 C34 C35 C36 0.4(10) . . . . ?
C32 C31 C36 C35 0.6(8) . . . . ?
P1 C31 C36 C35 171.8(4) . . . . ?
C34 C35 C36 C31 0.0(9) . . . . ?
